data_2204906
loop_
_publ_author_name
'Vadivelu Manivannan'
'Nagarajan Vembu'
'Maruthai Nallu'
'Kandasamy Sivakumar'
'Fronczek R. Frank'

_publ_section_title
;
 2-Nitrophenyl 4-toluenesulfonate: supramolecular aggregation through
 weak C---H&#x00B7;&#x00B7;&#x00B7;O, C---H&#x00B7;&#x00B7;&#x00B7;\p
 and \p--\p interactions
;
_journal_issue 1
_journal_name_full 'Acta Crystallographica Section E'
_journal_page_first o118
_journal_page_last o120
_journal_paper_doi 10.1107/S1600536804032477
_journal_volume 61
_journal_year 2005
_chemical_formula_iupac 'C13 H11 N O5 S'
_chemical_formula_moiety 'C13 H11 N O5 S'
_chemical_formula_sum 'C13 H11 N O5 S'
_chemical_formula_weight 293.29
_chemical_melting_point 354.5(5)
_chemical_name_common 'o-nitrophenyl o-toluenesulfonate'
_chemical_name_systematic
;
2-Nitrophenyl 4-toluenesulfonate
;
_space_group_IT_number 14
_symmetry_cell_setting monoclinic
_symmetry_space_group_name_Hall '-P 2yab'
_symmetry_space_group_name_H-M 'P 1 21/a 1'
_atom_sites_solution_hydrogens geom
_atom_sites_solution_primary direct
_atom_sites_solution_secondary difmap
_audit_creation_method SHELXL-97
_cell_angle_alpha 90.00
_cell_angle_beta 99.516(8)
_cell_angle_gamma 90.00
_cell_formula_units_Z 4
_cell_length_a 7.9530(10)
_cell_length_b 20.468(3)
_cell_length_c 7.9450(9)
_cell_measurement_reflns_used 23615
_cell_measurement_temperature 150(2)
_cell_measurement_theta_max 27.4
_cell_measurement_theta_min 2.5
_cell_volume 1275.5(3)
_computing_cell_refinement 'DENZO and SCALEPAK (Otwinowski & Minor, 1997)'
_computing_data_collection 'COLLECT (Nonius, 2000)'
_computing_data_reduction 'DENZO and SCALEPAK'
_computing_molecular_graphics 'PLATON (Spek, 2003)'
_computing_publication_material SHELXL97
_computing_structure_refinement 'SHELXL97 (Sheldrick, 1997)'
_computing_structure_solution 'SHELXS97 (Sheldrick, 1997)'
_diffrn_ambient_temperature 150(2)
_diffrn_measured_fraction_theta_full 0.946
_diffrn_measured_fraction_theta_max 0.946
_diffrn_measurement_device_type 'Nonius KappaCCD (with Oxford Cryostream)'
_diffrn_measurement_method '\w scans with \k offsets'
_diffrn_radiation_monochromator graphite
_diffrn_radiation_source 'fine-focus sealed tube'
_diffrn_radiation_type MoK\a
_diffrn_radiation_wavelength 0.71073
_diffrn_reflns_av_R_equivalents 0.0550
_diffrn_reflns_av_sigmaI/netI 0.1346
_diffrn_reflns_limit_h_max 10
_diffrn_reflns_limit_h_min -10
_diffrn_reflns_limit_k_max 25
_diffrn_reflns_limit_k_min -26
_diffrn_reflns_limit_l_max 10
_diffrn_reflns_limit_l_min -10
_diffrn_reflns_number 3173
_diffrn_reflns_theta_full 27.40
_diffrn_reflns_theta_max 27.4
_diffrn_reflns_theta_min 2.5
_diffrn_standards_decay_% 0
_exptl_absorpt_coefficient_mu 0.273
_exptl_absorpt_correction_T_max 0.973
_exptl_absorpt_correction_T_min 0.902
_exptl_absorpt_correction_type multi-scan
_exptl_absorpt_process_details '(HKL Scalepack; Otwinowski & Minor, 1997)'
_exptl_crystal_colour colorless
_exptl_crystal_density_diffrn 1.527
_exptl_crystal_density_method 'not measured'
_exptl_crystal_description fragment
_exptl_crystal_F_000 608
_exptl_crystal_size_max 0.35
_exptl_crystal_size_mid 0.25
_exptl_crystal_size_min 0.10
_refine_diff_density_max 0.307
_refine_diff_density_min -0.408
_refine_ls_extinction_method none
_refine_ls_goodness_of_fit_ref 0.982
_refine_ls_hydrogen_treatment constr
_refine_ls_matrix_type full
_refine_ls_number_parameters 185
_refine_ls_number_reflns 2839
_refine_ls_number_restraints 0
_refine_ls_restrained_S_all 0.982
_refine_ls_R_factor_all 0.1071
_refine_ls_R_factor_gt 0.0612
_refine_ls_shift/su_max 0.000
_refine_ls_shift/su_mean 0.000
_refine_ls_structure_factor_coef Fsqd
_refine_ls_weighting_details 'calc w=1/[\s^2^(Fo^2^)+(0.0948P)^2^] where P=(Fo^2^+2Fc^2^)/3'
_refine_ls_weighting_scheme calc
_refine_ls_wR_factor_gt 0.1791
_refine_ls_wR_factor_ref 0.1867
_reflns_number_gt 1446
_reflns_number_total 2839
_reflns_threshold_expression I>2\s(I)
_cod_data_source_file is6025.cif
_cod_data_source_block I
_cod_depositor_comments
;
The following automatic conversions were performed:
'_symmetry_cell_setting' value 'Monoclinic' changed to 'monoclinic'
according to '/home/saulius/struct/CIF-dictionaries/cif_core.dic'
dictionary named 'cif_core.dic' version 2.4.1 from 2010-06-29.

Automatic conversion script
Id: cif_fix_enum 1527 2010-12-29 10:47:43Z saulius 

The following automatic conversions were performed:

'_chemical_melting_point' value '354-355' was changed to '354.5(5)' -
the average value was taken and precision was estimated.

Automatic conversion script
Id: cif_fix_values 1646 2011-03-28 12:23:43Z adriana 

The following automatic conversions were performed:

'_chemical_melting_point' value '354-355' was changed to '354.5(5)' -
the average value was taken and precision was
estimated.

'_symmetry_cell_setting' value 'Monoclinic' changed to
'monoclinic' according to
/home/saulius/struct/CIF-dictionaries/cif_core.dic dictionary named
'cif_core.dic' version 2.4.1 from 2010-06-29.

Automatic conversion script
Id: cif_fix_values 1715 2011-07-08 13:25:40Z adriana 
;
_cod_original_sg_symbol_H-M 'P 21/a'
_cod_database_code 2204906
_cod_database_fobs_code 2204906

loop_
_symmetry_equiv_pos_as_xyz
'x, y, z'
'-x+1/2, y+1/2, -z'
'-x, -y, -z'
'x-1/2, -y-1/2, z'

loop_
_atom_site_label
_atom_site_fract_x
_atom_site_fract_y
_atom_site_fract_z
_atom_site_U_iso_or_equiv
_atom_site_adp_type
_atom_site_calc_flag
_atom_site_refinement_flags
_atom_site_occupancy
_atom_site_type_symbol
S1 0.98699(13) 0.39071(5) 0.26464(12) 0.0381(3) Uani d . 1 S
O1 0.9012(4) 0.45042(13) 0.2127(3) 0.0439(7) Uani d . 1 O
O2 0.9134(4) 0.34362(14) 0.3624(3) 0.0482(8) Uani d . 1 O
O3 1.1633(3) 0.40888(13) 0.3908(3) 0.0372(7) Uani d . 1 O
O4 1.5241(4) 0.37502(15) 0.1118(3) 0.0509(8) Uani d . 1 O
O5 1.4586(4) 0.34263(14) 0.3536(4) 0.0513(8) Uani d . 1 O
N1 1.4631(4) 0.38418(17) 0.2415(4) 0.0436(9) Uani d . 1 N
C1 1.0602(5) 0.35451(19) 0.0902(4) 0.0324(9) Uani d . 1 C
C2 1.1027(5) 0.28941(19) 0.0954(5) 0.0378(10) Uani d . 1 C
H2 1.0924 0.2643 0.1906 0.041(4) Uiso calc R 1 H
C3 1.1613(5) 0.26157(19) -0.0436(5) 0.0373(10) Uani d . 1 C
H3 1.1877 0.2173 -0.0419 0.041(4) Uiso calc R 1 H
C4 1.1809(5) 0.29877(19) -0.1845(4) 0.0365(10) Uani d . 1 C
C5 1.1334(5) 0.3647(2) -0.1891(5) 0.0391(10) Uani d . 1 C
H5 1.1400 0.3895 -0.2859 0.041(4) Uiso calc R 1 H
C6 1.0761(5) 0.39359(19) -0.0492(5) 0.0369(9) Uani d . 1 C
H6 1.0494 0.4378 -0.0497 0.041(4) Uiso calc R 1 H
C7 1.2408(6) 0.2682(2) -0.3376(5) 0.0452(11) Uani d . 1 C
H7A 1.3402 0.2421 -0.3000 0.074(9) Uiso calc R 1 H
H7B 1.2683 0.3020 -0.4123 0.074(9) Uiso calc R 1 H
H7C 1.1520 0.2412 -0.3975 0.074(9) Uiso calc R 1 H
C8 1.2597(5) 0.46111(18) 0.3440(4) 0.0318(9) Uani d . 1 C
C9 1.2156(5) 0.5245(2) 0.3777(5) 0.0417(10) Uani d . 1 C
H9 1.1212 0.5320 0.4303 0.041(4) Uiso calc R 1 H
C10 1.3088(5) 0.5765(2) 0.3348(5) 0.0401(10) Uani d . 1 C
H10 1.2773 0.6188 0.3589 0.041(4) Uiso calc R 1 H
C11 1.4476(5) 0.5667(2) 0.2572(5) 0.0419(10) Uani d . 1 C
H11 1.5078 0.6022 0.2246 0.041(4) Uiso calc R 1 H
C12 1.4991(5) 0.5029(2) 0.2268(5) 0.0409(10) Uani d . 1 C
H12 1.5960 0.4955 0.1780 0.041(4) Uiso calc R 1 H
C13 1.4028(5) 0.45072(19) 0.2708(5) 0.0366(10) Uani d . 1 C

loop_
_atom_site_aniso_label
_atom_site_aniso_U_11
_atom_site_aniso_U_22
_atom_site_aniso_U_33
_atom_site_aniso_U_12
_atom_site_aniso_U_13
_atom_site_aniso_U_23
S1 0.0398(6) 0.0387(6) 0.0381(6) -0.0001(5) 0.0134(5) -0.0003(4)
O1 0.0430(17) 0.0407(18) 0.0496(16) 0.0073(14) 0.0128(14) -0.0015(13)
O2 0.0560(19) 0.0469(19) 0.0479(16) -0.0094(15) 0.0263(15) 0.0021(13)
O3 0.0427(16) 0.0408(17) 0.0284(13) -0.0005(13) 0.0072(12) 0.0018(11)
O4 0.055(2) 0.057(2) 0.0425(15) 0.0059(15) 0.0130(15) -0.0111(13)
O5 0.065(2) 0.0386(18) 0.0519(17) 0.0092(15) 0.0128(16) 0.0046(14)
N1 0.050(2) 0.038(2) 0.044(2) 0.0054(17) 0.0126(18) -0.0018(17)
C1 0.031(2) 0.038(2) 0.0277(18) -0.0030(18) 0.0026(16) -0.0025(17)
C2 0.046(3) 0.032(2) 0.036(2) -0.0018(19) 0.0101(19) 0.0083(17)
C3 0.044(2) 0.030(2) 0.038(2) 0.0039(19) 0.0059(19) 0.0017(17)
C4 0.037(2) 0.036(2) 0.037(2) 0.0001(19) 0.0095(18) -0.0036(17)
C5 0.051(3) 0.033(2) 0.035(2) 0.004(2) 0.0155(19) 0.0067(17)
C6 0.046(2) 0.026(2) 0.040(2) 0.0027(18) 0.0101(19) 0.0028(16)
C7 0.060(3) 0.036(3) 0.044(2) -0.002(2) 0.022(2) -0.0056(18)
C8 0.036(2) 0.032(2) 0.0260(18) 0.0008(18) 0.0023(17) 0.0032(15)
C9 0.049(3) 0.042(3) 0.035(2) 0.006(2) 0.011(2) -0.0027(18)
C10 0.041(2) 0.033(2) 0.043(2) 0.003(2) -0.003(2) -0.0043(18)
C11 0.042(3) 0.040(3) 0.040(2) -0.002(2) -0.002(2) 0.0073(18)
C12 0.037(2) 0.046(3) 0.040(2) -0.004(2) 0.0077(18) -0.0039(19)
C13 0.045(3) 0.032(2) 0.0328(19) 0.0035(19) 0.0065(19) -0.0011(16)

loop_
_atom_type_symbol
_atom_type_description
_atom_type_scat_dispersion_real
_atom_type_scat_dispersion_imag
_atom_type_scat_source
C C 0.0033 0.0016 'International Tables Vol C Tables 4.2.6.8 and 6.1.1.4'
H H 0.0000 0.0000 'International Tables Vol C Tables 4.2.6.8 and 6.1.1.4'
O O 0.0106 0.0060 'International Tables Vol C Tables 4.2.6.8 and 6.1.1.4'
N N 0.0061 0.0033 'International Tables Vol C Tables 4.2.6.8 and 6.1.1.4'
S S 0.1246 0.1234 'International Tables Vol C Tables 4.2.6.8 and 6.1.1.4'

loop_
_geom_angle_atom_site_label_1
_geom_angle_atom_site_label_2
_geom_angle_atom_site_label_3
_geom_angle
_geom_angle_publ_flag
O2 S1 O1 121.17(17) y
O2 S1 O3 102.07(16) y
O1 S1 O3 107.75(16) y
O2 S1 C1 111.42(18) y
O1 S1 C1 109.82(17) y
O3 S1 C1 102.62(16) y
C8 O3 S1 117.7(2) y
O4 N1 O5 124.3(3) y
O4 N1 C13 117.3(3) y
O5 N1 C13 118.2(3) y
C2 C1 C6 121.9(3) ?
C2 C1 S1 119.9(3) ?
C6 C1 S1 118.2(3) ?
C1 C2 C3 119.2(3) ?
C1 C2 H2 120.4 ?
C3 C2 H2 120.4 ?
C4 C3 C2 121.0(4) ?
C4 C3 H3 119.5 ?
C2 C3 H3 119.5 ?
C3 C4 C5 119.0(3) ?
C3 C4 C7 121.0(3) ?
C5 C4 C7 119.8(3) ?
C4 C5 C6 120.6(3) ?
C4 C5 H5 119.7 ?
C6 C5 H5 119.7 ?
C1 C6 C5 118.3(4) ?
C1 C6 H6 120.8 ?
C5 C6 H6 120.8 ?
C4 C7 H7A 109.5 ?
C4 C7 H7B 109.5 ?
H7A C7 H7B 109.5 ?
C4 C7 H7C 109.5 ?
H7A C7 H7C 109.5 ?
H7B C7 H7C 109.5 ?
C13 C8 C9 118.7(4) ?
C13 C8 O3 121.4(3) ?
C9 C8 O3 119.8(3) ?
C10 C9 C8 121.0(4) ?
C10 C9 H9 119.5 ?
C8 C9 H9 119.5 ?
C11 C10 C9 120.6(4) ?
C11 C10 H10 119.7 ?
C9 C10 H10 119.7 ?
C10 C11 C12 119.7(4) ?
C10 C11 H11 120.1 ?
C12 C11 H11 120.1 ?
C13 C12 C11 118.9(4) ?
C13 C12 H12 120.6 ?
C11 C12 H12 120.6 ?
C8 C13 C12 121.0(4) ?
C8 C13 N1 121.5(3) ?
C12 C13 N1 117.5(3) ?

loop_
_geom_bond_atom_site_label_1
_geom_bond_atom_site_label_2
_geom_bond_distance
_geom_bond_publ_flag
S1 O2 1.423(3) y
S1 O1 1.427(3) y
S1 O3 1.626(3) y
S1 C1 1.754(3) y
O3 C8 1.401(4) y
O4 N1 1.224(4) y
O5 N1 1.236(4) y
N1 C13 1.475(5) y
C1 C2 1.374(5) ?
C1 C6 1.389(5) ?
C2 C3 1.389(5) ?
C2 H2 0.9300 ?
C3 C4 1.384(5) ?
C3 H3 0.9300 ?
C4 C5 1.400(5) ?
C4 C7 1.512(5) ?
C5 C6 1.400(5) ?
C5 H5 0.9300 ?
C6 H6 0.9300 ?
C7 H7A 0.9600 ?
C7 H7B 0.9600 ?
C7 H7C 0.9600 ?
C8 C13 1.378(5) ?
C8 C9 1.381(5) ?
C9 C10 1.372(5) ?
C9 H9 0.9300 ?
C10 C11 1.365(5) ?
C10 H10 0.9300 ?
C11 C12 1.402(6) ?
C11 H11 0.9300 ?
C12 C13 1.392(5) ?
C12 H12 0.9300 ?

loop_
_geom_hbond_atom_site_label_D
_geom_hbond_atom_site_label_H
_geom_hbond_atom_site_label_A
_geom_hbond_site_symmetry_A
_geom_hbond_distance_DH
_geom_hbond_distance_HA
_geom_hbond_distance_DA
_geom_hbond_angle_DHA
_geom_hbond_publ_flag
C2 H2 O2 . 0.93 2.68 3.009(5) 102 y
C6 H6 O1 . 0.93 2.57 2.929(4) 103 y
C2 H2 O4 4_565 0.93 2.95 3.430(5) 114 y
C2 H2 O5 4_565 0.93 2.84 3.688(5) 153 y
C3 H3 O4 4_565 0.93 2.70 3.313(5) 124 y
C7 H7B O5 1_554 0.96 2.72 3.570(5) 149 y
C5 H5 O3 1_554 0.93 2.64 3.504(4) 156 y
C7 H7B O3 1_554 0.96 2.74 3.590(5) 148 y
C6 H6 O1 3_765 0.93 2.69 3.463(5) 141 y
C7 H7C O5 4_564 0.96 2.87 3.793(5) 163 y
C9 H9 O1 3_766 0.93 2.89 3.566(4) 130 y
C12 H12 O1 1_655 0.93 2.57 3.392(5) 148 y
C7 H7A Cg1 4_555 0.96 3.08 3.99 158 y

loop_
_geom_torsion_atom_site_label_1
_geom_torsion_atom_site_label_2
_geom_torsion_atom_site_label_3
_geom_torsion_atom_site_label_4
_geom_torsion
_geom_torsion_publ_flag
O2 S1 O3 C8 -171.8(3) y
O1 S1 O3 C8 -43.1(3) y
C1 S1 O3 C8 72.7(3) y
O2 S1 C1 C2 -24.5(4) ?
O1 S1 C1 C2 -161.6(3) ?
O3 S1 C1 C2 84.0(3) ?
O2 S1 C1 C6 156.6(3) ?
O1 S1 C1 C6 19.5(4) ?
O3 S1 C1 C6 -94.9(3) ?
C6 C1 C2 C3 -0.8(6) ?
S1 C1 C2 C3 -179.7(3) ?
C1 C2 C3 C4 1.5(6) ?
C2 C3 C4 C5 -2.9(6) ?
C2 C3 C4 C7 -178.6(4) ?
C3 C4 C5 C6 3.6(6) ?
C7 C4 C5 C6 179.4(4) ?
C2 C1 C6 C5 1.6(6) ?
S1 C1 C6 C5 -179.6(3) ?
C4 C5 C6 C1 -3.0(6) ?
S1 O3 C8 C13 -101.5(4) ?
S1 O3 C8 C9 81.2(4) ?
C13 C8 C9 C10 1.9(6) ?
O3 C8 C9 C10 179.3(3) ?
C8 C9 C10 C11 0.2(6) ?
C9 C10 C11 C12 -2.4(6) ?
C10 C11 C12 C13 2.5(6) ?
C9 C8 C13 C12 -1.8(6) ?
O3 C8 C13 C12 -179.1(3) ?
C9 C8 C13 N1 176.1(3) ?
O3 C8 C13 N1 -1.2(5) ?
C11 C12 C13 C8 -0.4(6) ?
C11 C12 C13 N1 -178.4(3) ?
O4 N1 C13 C8 143.6(4) ?
O5 N1 C13 C8 -40.8(5) ?
O4 N1 C13 C12 -38.4(5) ?
O5 N1 C13 C12 137.2(4) ?

loop_
_cod_related_entry_id
_cod_related_entry_database
_cod_related_entry_code
1 ChemSpider 85618
